data_2224576
loop_
_publ_author_name
'Wang, Fang-Ming'

_publ_section_title
;
 1-Methyl-4-(1-methyl-1<i>H</i>-benzimidazol-2-yl)pyridinium iodide
;
_journal_coeditor_code BX2252
_journal_issue 1
_journal_name_full 'Acta Crystallographica Section E'
_journal_page_first o198
_journal_paper_doi 10.1107/S1600536809053938
_journal_volume 66
_journal_year 2010
_chemical_formula_iupac 'C14 H14 N3 +, I -'
_chemical_formula_moiety 'C14 H14 N3 +, I -'
_chemical_formula_sum 'C14 H14 I N3'
_chemical_formula_weight 351.18
_chemical_name_systematic
;
1-Methyl-4-(1-methyl-1<i>H</i>-benzimidazol-2-yl)pyridinium iodide
;
_space_group_IT_number 2
_symmetry_cell_setting triclinic
_symmetry_space_group_name_Hall '-P 1'
_symmetry_space_group_name_H-M 'P -1'
_atom_sites_solution_hydrogens geom
_atom_sites_solution_primary direct
_atom_sites_solution_secondary difmap
_audit_creation_method SHELXL-97
_cell_angle_alpha 64.888(3)
_cell_angle_beta 72.933(3)
_cell_angle_gamma 76.394(4)
_cell_formula_units_Z 2
_cell_length_a 7.7048(15)
_cell_length_b 9.9264(18)
_cell_length_c 10.1772(19)
_cell_measurement_reflns_used 1236
_cell_measurement_temperature 291(2)
_cell_measurement_theta_max 22.09
_cell_measurement_theta_min 3.12
_cell_volume 668.2(2)
_computing_cell_refinement 'SAINT (Bruker, 2000)'
_computing_data_collection 'SMART (Bruker, 2000)'
_computing_data_reduction 'SAINT (Bruker, 2000)'
_computing_molecular_graphics 'SHELXTL (Sheldrick, 2008)'
_computing_publication_material 'SHELXTL (Sheldrick, 2008)'
_computing_structure_refinement 'SHELXTL (Sheldrick, 2008)'
_computing_structure_solution 'SHELXTL (Sheldrick, 2008)'
_diffrn_ambient_temperature 291(2)
_diffrn_measured_fraction_theta_full 0.979
_diffrn_measured_fraction_theta_max 0.979
_diffrn_measurement_device_type 'Bruker SMART CCD area-detector'
_diffrn_measurement_method 'phi and omega scans'
_diffrn_radiation_monochromator graphite
_diffrn_radiation_source 'sealed tube'
_diffrn_radiation_type MoK\a
_diffrn_radiation_wavelength 0.71073
_diffrn_reflns_av_R_equivalents 0.0584
_diffrn_reflns_av_sigmaI/netI 0.0776
_diffrn_reflns_limit_h_max 7
_diffrn_reflns_limit_h_min -9
_diffrn_reflns_limit_k_max 11
_diffrn_reflns_limit_k_min -10
_diffrn_reflns_limit_l_max 12
_diffrn_reflns_limit_l_min -12
_diffrn_reflns_number 3353
_diffrn_reflns_theta_full 25.00
_diffrn_reflns_theta_max 25.00
_diffrn_reflns_theta_min 2.27
_exptl_absorpt_coefficient_mu 2.382
_exptl_absorpt_correction_T_max 0.887
_exptl_absorpt_correction_T_min 0.493
_exptl_absorpt_correction_type multi-scan
_exptl_absorpt_process_details '(SADABS; Bruker, 2000)'
_exptl_crystal_colour colorless
_exptl_crystal_density_diffrn 1.745
_exptl_crystal_density_method 'not measured'
_exptl_crystal_description piece
_exptl_crystal_F_000 344
_exptl_crystal_size_max 0.35
_exptl_crystal_size_mid 0.25
_exptl_crystal_size_min 0.05
_refine_diff_density_max 0.944
_refine_diff_density_min -0.484
_refine_ls_extinction_method none
_refine_ls_goodness_of_fit_ref 1.000
_refine_ls_hydrogen_treatment constr
_refine_ls_matrix_type full
_refine_ls_number_parameters 163
_refine_ls_number_reflns 2307
_refine_ls_number_restraints 0
_refine_ls_restrained_S_all 1.000
_refine_ls_R_factor_all 0.0529
_refine_ls_R_factor_gt 0.0434
_refine_ls_shift/su_max 0.000
_refine_ls_shift/su_mean 0.000
_refine_ls_structure_factor_coef Fsqd
_refine_ls_weighting_details 'calc w=1/[\s^2^(Fo^2^)+(0.0301P)^2^+0.0000P] where P=(Fo^2^+2Fc^2^)/3'
_refine_ls_weighting_scheme calc
_refine_ls_wR_factor_gt 0.0898
_refine_ls_wR_factor_ref 0.0918
_reflns_number_gt 1840
_reflns_number_total 2307
_reflns_threshold_expression I>2sigma(I)
_cod_data_source_file bx2252.cif
_cod_data_source_block I
_cod_depositor_comments
;
The following automatic conversions were performed:
'_symmetry_cell_setting' value 'Triclinic' changed to 'triclinic'
according to '/home/saulius/struct/CIF-dictionaries/cif_core.dic'
dictionary named 'cif_core.dic' version 2.4.1 from 2010-06-29.

Automatic conversion script
Id: cif_fix_enum 1527 2010-12-29 10:47:43Z saulius 

The following automatic conversions were performed:

'_symmetry_cell_setting' value 'Triclinic' changed to 'triclinic'
according to /home/saulius/struct/CIF-dictionaries/cif_core.dic
dictionary named 'cif_core.dic' version 2.4.1 from 2010-06-29.

Automatic conversion script
Id: cif_fix_values 1715 2011-07-08 13:25:40Z adriana 
;
_cod_database_code 2224576
_cod_database_fobs_code 2224576

loop_
_symmetry_equiv_pos_as_xyz
'x, y, z'
'-x, -y, -z'

loop_
_atom_site_type_symbol
_atom_site_label
_atom_site_fract_x
_atom_site_fract_y
_atom_site_fract_z
_atom_site_U_iso_or_equiv
_atom_site_adp_type
_atom_site_calc_flag
_atom_site_refinement_flags
_atom_site_occupancy
_atom_site_disorder_assembly
_atom_site_disorder_group
C C1 0.7976(9) 0.1720(7) 0.3724(7) 0.0574(18) Uani d . 1 . .
H H1A 0.7850 0.1418 0.4774 0.086 Uiso calc R 1 . .
H H1B 0.9149 0.1293 0.3311 0.086 Uiso calc R 1 . .
H H1C 0.7027 0.1374 0.3557 0.086 Uiso calc R 1 . .
C C2 0.7960(8) 0.4044(7) 0.1519(7) 0.0443(15) Uani d . 1 . .
H H2A 0.8121 0.3452 0.0977 0.053 Uiso calc R 1 . .
C C3 0.7870(8) 0.5551(6) 0.0807(7) 0.0422(15) Uani d . 1 . .
H H3A 0.7948 0.5992 -0.0214 0.051 Uiso calc R 1 . .
C C4 0.7660(8) 0.6442(6) 0.1610(6) 0.0387(14) Uani d . 1 . .
C C5 0.7505(8) 0.5736(6) 0.3135(6) 0.0422(15) Uani d . 1 . .
H H5A 0.7337 0.6297 0.3707 0.051 Uiso calc R 1 . .
C C6 0.7598(8) 0.4226(7) 0.3784(7) 0.0445(15) Uani d . 1 . .
H H6A 0.7506 0.3759 0.4806 0.053 Uiso calc R 1 . .
C C7 0.7700(8) 0.8070(6) 0.0779(6) 0.0339(13) Uani d . 1 . .
C C8 0.8426(8) 1.0150(6) -0.0938(6) 0.0395(14) Uani d . 1 . .
C C9 0.9152(8) 1.1306(7) -0.2232(7) 0.0443(15) Uani d . 1 . .
H H9A 1.0063 1.1104 -0.2983 0.053 Uiso calc R 1 . .
C C10 0.8473(9) 1.2748(7) -0.2354(7) 0.0498(17) Uani d . 1 . .
H H10A 0.8941 1.3536 -0.3202 0.060 Uiso calc R 1 . .
C C11 0.7082(9) 1.3076(7) -0.1230(7) 0.0482(16) Uani d . 1 . .
H H11A 0.6644 1.4071 -0.1361 0.058 Uiso calc R 1 . .
C C12 0.6369(8) 1.1955(6) 0.0047(7) 0.0423(15) Uani d . 1 . .
H H12A 0.5454 1.2161 0.0793 0.051 Uiso calc R 1 . .
C C13 0.7076(7) 1.0494(6) 0.0175(6) 0.0344(13) Uani d . 1 . .
C C14 0.5260(8) 0.8957(7) 0.2645(7) 0.0478(16) Uani d . 1 . .
H H14A 0.5225 0.7909 0.3245 0.072 Uiso calc R 1 . .
H H14B 0.4090 0.9405 0.2400 0.072 Uiso calc R 1 . .
H H14C 0.5541 0.9438 0.3187 0.072 Uiso calc R 1 . .
I I1 0.26309(6) 0.26836(5) 0.37099(4) 0.05037(19) Uani d . 1 . .
N N1 0.7821(6) 0.3387(5) 0.2996(6) 0.0432(12) Uani d . 1 . .
N N2 0.8779(7) 0.8606(5) -0.0548(5) 0.0426(12) Uani d . 1 . .
N N3 0.6668(6) 0.9141(5) 0.1277(5) 0.0367(11) Uani d . 1 . .

loop_
_atom_site_aniso_label
_atom_site_aniso_U_11
_atom_site_aniso_U_22
_atom_site_aniso_U_33
_atom_site_aniso_U_12
_atom_site_aniso_U_13
_atom_site_aniso_U_23
C1 0.062(5) 0.042(4) 0.064(5) -0.010(3) -0.008(4) -0.019(3)
C2 0.047(4) 0.049(4) 0.045(4) -0.011(3) -0.011(3) -0.023(3)
C3 0.043(4) 0.046(4) 0.042(4) 0.001(3) -0.011(3) -0.022(3)
C4 0.030(3) 0.047(4) 0.042(4) -0.001(3) -0.008(3) -0.021(3)
C5 0.046(4) 0.045(4) 0.042(4) -0.010(3) -0.007(3) -0.022(3)
C6 0.053(4) 0.044(4) 0.037(3) -0.004(3) -0.008(3) -0.018(3)
C7 0.032(3) 0.039(3) 0.033(3) -0.005(3) -0.008(3) -0.016(3)
C8 0.043(4) 0.042(4) 0.039(3) -0.006(3) -0.016(3) -0.016(3)
C9 0.045(4) 0.046(4) 0.043(4) -0.011(3) -0.010(3) -0.016(3)
C10 0.052(4) 0.051(4) 0.046(4) -0.020(3) -0.021(3) -0.005(3)
C11 0.048(4) 0.038(4) 0.065(5) -0.001(3) -0.024(4) -0.021(3)
C12 0.041(4) 0.044(4) 0.048(4) 0.001(3) -0.013(3) -0.024(3)
C13 0.032(3) 0.041(4) 0.036(3) -0.003(3) -0.014(3) -0.017(3)
C14 0.042(4) 0.047(4) 0.053(4) -0.004(3) -0.008(3) -0.021(3)
I1 0.0493(3) 0.0535(3) 0.0478(3) -0.0021(2) -0.0128(2) -0.0197(2)
N1 0.034(3) 0.039(3) 0.057(3) -0.003(2) -0.013(3) -0.017(3)
N2 0.045(3) 0.046(3) 0.044(3) -0.006(2) -0.014(3) -0.021(2)
N3 0.031(3) 0.045(3) 0.038(3) -0.004(2) -0.009(2) -0.020(3)

loop_
_atom_type_symbol
_atom_type_description
_atom_type_scat_dispersion_real
_atom_type_scat_dispersion_imag
_atom_type_scat_source
C C 0.0033 0.0016 'International Tables Vol C Tables 4.2.6.8 and 6.1.1.4'
I I -0.4742 1.8119 'International Tables Vol C Tables 4.2.6.8 and 6.1.1.4'
H H 0.0000 0.0000 'International Tables Vol C Tables 4.2.6.8 and 6.1.1.4'
N N 0.0061 0.0033 'International Tables Vol C Tables 4.2.6.8 and 6.1.1.4'

loop_
_geom_angle_atom_site_label_1
_geom_angle_atom_site_label_2
_geom_angle_atom_site_label_3
_geom_angle_site_symmetry_1
_geom_angle_site_symmetry_3
_geom_angle
_geom_angle_publ_flag
N1 C1 H1A . . 109.5 ?
N1 C1 H1B . . 109.5 ?
H1A C1 H1B . . 109.5 ?
N1 C1 H1C . . 109.5 ?
H1A C1 H1C . . 109.5 ?
H1B C1 H1C . . 109.5 ?
N1 C2 C3 . . 121.1(5) ?
N1 C2 H2A . . 119.5 ?
C3 C2 H2A . . 119.5 ?
C2 C3 C4 . . 119.7(6) ?
C2 C3 H3A . . 120.1 ?
C4 C3 H3A . . 120.1 ?
C5 C4 C3 . . 118.0(5) ?
C5 C4 C7 . . 123.9(5) ?
C3 C4 C7 . . 118.1(5) ?
C6 C5 C4 . . 119.6(5) ?
C6 C5 H5A . . 120.2 ?
C4 C5 H5A . . 120.2 ?
N1 C6 C5 . . 121.8(6) ?
N1 C6 H6A . . 119.1 ?
C5 C6 H6A . . 119.1 ?
N2 C7 N3 . . 114.0(5) ?
N2 C7 C4 . . 121.4(5) ?
N3 C7 C4 . . 124.6(5) ?
N2 C8 C13 . . 110.2(5) ?
N2 C8 C9 . . 130.0(6) ?
C13 C8 C9 . . 119.8(5) ?
C10 C9 C8 . . 117.4(6) ?
C10 C9 H9A . . 121.3 ?
C8 C9 H9A . . 121.3 ?
C9 C10 C11 . . 122.1(6) ?
C9 C10 H10A . . 119.0 ?
C11 C10 H10A . . 119.0 ?
C12 C11 C10 . . 121.1(6) ?
C12 C11 H11A . . 119.5 ?
C10 C11 H11A . . 119.5 ?
C11 C12 C13 . . 116.7(6) ?
C11 C12 H12A . . 121.6 ?
C13 C12 H12A . . 121.6 ?
N3 C13 C12 . . 131.6(5) ?
N3 C13 C8 . . 105.5(5) ?
C12 C13 C8 . . 122.9(6) ?
N3 C14 H14A . . 109.5 ?
N3 C14 H14B . . 109.5 ?
H14A C14 H14B . . 109.5 ?
N3 C14 H14C . . 109.5 ?
H14A C14 H14C . . 109.5 ?
H14B C14 H14C . . 109.5 ?
C6 N1 C2 . . 119.9(5) ?
C6 N1 C1 . . 121.0(5) ?
C2 N1 C1 . . 119.1(5) ?
C7 N2 C8 . . 103.7(5) ?
C7 N3 C13 . . 106.5(5) ?
C7 N3 C14 . . 128.7(5) ?
C13 N3 C14 . . 124.6(5) ?

loop_
_geom_bond_atom_site_label_1
_geom_bond_atom_site_label_2
_geom_bond_site_symmetry_2
_geom_bond_distance
_geom_bond_publ_flag
C1 N1 . 1.490(8) ?
C1 H1A . 0.9600 ?
C1 H1B . 0.9600 ?
C1 H1C . 0.9600 ?
C2 N1 . 1.343(7) ?
C2 C3 . 1.353(8) ?
C2 H2A . 0.9300 ?
C3 C4 . 1.395(7) ?
C3 H3A . 0.9300 ?
C4 C5 . 1.386(7) ?
C4 C7 . 1.475(8) ?
C5 C6 . 1.350(7) ?
C5 H5A . 0.9300 ?
C6 N1 . 1.336(7) ?
C6 H6A . 0.9300 ?
C7 N2 . 1.318(7) ?
C7 N3 . 1.357(7) ?
C8 N2 . 1.389(7) ?
C8 C13 . 1.397(8) ?
C8 C9 . 1.397(8) ?
C9 C10 . 1.368(8) ?
C9 H9A . 0.9300 ?
C10 C11 . 1.412(9) ?
C10 H10A . 0.9300 ?
C11 C12 . 1.368(8) ?
C11 H11A . 0.9300 ?
C12 C13 . 1.388(7) ?
C12 H12A . 0.9300 ?
C13 N3 . 1.369(7) ?
C14 N3 . 1.462(7) ?
C14 H14A . 0.9600 ?
C14 H14B . 0.9600 ?
C14 H14C . 0.9600 ?

loop_
_geom_torsion_atom_site_label_1
_geom_torsion_atom_site_label_2
_geom_torsion_atom_site_label_3
_geom_torsion_atom_site_label_4
_geom_torsion_site_symmetry_1
_geom_torsion_site_symmetry_2
_geom_torsion_site_symmetry_3
_geom_torsion_site_symmetry_4
_geom_torsion
_geom_torsion_publ_flag
N1 C2 C3 C4 . . . . 1.1(9) ?
C2 C3 C4 C5 . . . . -1.6(9) ?
C2 C3 C4 C7 . . . . 175.7(5) ?
C3 C4 C5 C6 . . . . 1.3(9) ?
C7 C4 C5 C6 . . . . -175.7(5) ?
C4 C5 C6 N1 . . . . -0.6(9) ?
C5 C4 C7 N2 . . . . 141.4(6) ?
C3 C4 C7 N2 . . . . -35.7(8) ?
C5 C4 C7 N3 . . . . -38.7(8) ?
C3 C4 C7 N3 . . . . 144.2(5) ?
N2 C8 C9 C10 . . . . 176.4(5) ?
C13 C8 C9 C10 . . . . -0.8(8) ?
C8 C9 C10 C11 . . . . -0.4(8) ?
C9 C10 C11 C12 . . . . 0.9(9) ?
C10 C11 C12 C13 . . . . -0.1(8) ?
C11 C12 C13 N3 . . . . -179.4(5) ?
C11 C12 C13 C8 . . . . -1.2(8) ?
N2 C8 C13 N3 . . . . 2.6(6) ?
C9 C8 C13 N3 . . . . -179.7(5) ?
N2 C8 C13 C12 . . . . -176.0(5) ?
C9 C8 C13 C12 . . . . 1.7(8) ?
C5 C6 N1 C2 . . . . 0.1(9) ?
C5 C6 N1 C1 . . . . 178.2(6) ?
C3 C2 N1 C6 . . . . -0.3(9) ?
C3 C2 N1 C1 . . . . -178.5(6) ?
N3 C7 N2 C8 . . . . 0.4(6) ?
C4 C7 N2 C8 . . . . -179.7(5) ?
C13 C8 N2 C7 . . . . -1.9(6) ?
C9 C8 N2 C7 . . . . -179.3(6) ?
N2 C7 N3 C13 . . . . 1.2(6) ?
C4 C7 N3 C13 . . . . -178.7(5) ?
N2 C7 N3 C14 . . . . 176.0(5) ?
C4 C7 N3 C14 . . . . -3.8(8) ?
C12 C13 N3 C7 . . . . 176.2(5) ?
C8 C13 N3 C7 . . . . -2.2(5) ?
C12 C13 N3 C14 . . . . 1.1(9) ?
C8 C13 N3 C14 . . . . -177.3(5) ?

loop_
_cod_related_entry_id
_cod_related_entry_database
_cod_related_entry_code
1 ChemSpider 30655966
